data_4135073
loop_
_publ_author_name
'Scholz, Alexander Stefan'
'Massoth, Julian'
'Bursch, Markus'
'Mewes, Jan'
'Hetzke, Thilo'
'Wolf, Bernd'
'Bolte, Michael'
'Lerner, Hans-Wolfram'
'Grimme, Stefan'
'Wagner, Matthias'

_publ_section_title
;
 BNB-Doped Phenalenyls: Modular Synthesis, Optoelectronic Properties, and
 One-Electron Reduction.
;
_journal_name_full 'Journal of the American Chemical Society'
_journal_paper_doi 10.1021/jacs.0c03118
_journal_year 2020
_chemical_formula_moiety 'C19 H15 Br2 N'
_chemical_formula_sum 'C19 H15 Br2 N'
_chemical_formula_weight 417.14
_space_group_crystal_system triclinic
_space_group_IT_number 2
_space_group_name_Hall '-P 1'
_space_group_name_H-M_alt 'P -1'
_atom_sites_solution_hydrogens mixed
_atom_sites_solution_primary direct
_audit_creation_method SHELXL-2016/6
_cell_angle_alpha 95.305(11)
_cell_angle_beta 101.490(10)
_cell_angle_gamma 103.923(10)
_cell_formula_units_Z 2
_cell_length_a 7.4924(9)
_cell_length_b 9.6174(12)
_cell_length_c 11.9767(16)
_cell_measurement_reflns_used 7348
_cell_measurement_temperature 173(2)
_cell_measurement_theta_max 26.6
_cell_measurement_theta_min 3.42
_cell_volume 811.88(19)
_computing_cell_refinement 'X-Area (Stoe & Cie, 2001)'
_computing_data_collection 'X-Area (Stoe & Cie, 2001)'
_computing_data_reduction 'X-Area (Stoe & Cie, 2001)'
_computing_molecular_graphics 'XP in SHELXTL-Plus (Sheldrick, 2008)'
_computing_publication_material SHELXL
_computing_structure_refinement 'SHELXL (Sheldrick, 2008)'
_computing_structure_solution 'SHELXS (Sheldrick, 2008)'
_diffrn_ambient_temperature 173(2)
_diffrn_measured_fraction_theta_full 0.998
_diffrn_measured_fraction_theta_max 0.998
_diffrn_measurement_device_type 'STOE IPDS II two-circle-diffractometer'
_diffrn_measurement_method \w
_diffrn_radiation_type MoK\a
_diffrn_radiation_wavelength 0.71073
_diffrn_reflns_av_unetI/netI 0.0792
_diffrn_reflns_Laue_measured_fraction_full 0.998
_diffrn_reflns_Laue_measured_fraction_max 0.998
_diffrn_reflns_limit_h_max 8
_diffrn_reflns_limit_h_min -8
_diffrn_reflns_limit_k_max 11
_diffrn_reflns_limit_k_min -11
_diffrn_reflns_limit_l_max 14
_diffrn_reflns_limit_l_min -14
_diffrn_reflns_number 7348
_diffrn_reflns_point_group_measured_fraction_full 0.998
_diffrn_reflns_point_group_measured_fraction_max 0.998
_diffrn_reflns_theta_full 25.000
_diffrn_reflns_theta_max 25.026
_diffrn_reflns_theta_min 3.419
_diffrn_source 'Genix 3D I\mS microfocus X-ray source'
_exptl_absorpt_coefficient_mu 4.988
_exptl_absorpt_correction_T_max 1.000
_exptl_absorpt_correction_T_min 0.708
_exptl_absorpt_correction_type multi-scan
_exptl_absorpt_process_details 'X-Area (Stoe & Cie, 2001)'
_exptl_crystal_colour colourless
_exptl_crystal_density_diffrn 1.706
_exptl_crystal_description block
_exptl_crystal_F_000 412
_exptl_crystal_size_max 0.270
_exptl_crystal_size_mid 0.180
_exptl_crystal_size_min 0.160
_refine_diff_density_max 1.101
_refine_diff_density_min -0.708
_refine_diff_density_rms 0.178
_refine_ls_extinction_method none
_refine_ls_goodness_of_fit_ref 1.382
_refine_ls_hydrogen_treatment constr
_refine_ls_matrix_type full
_refine_ls_number_parameters 201
_refine_ls_number_reflns 7348
_refine_ls_number_restraints 0
_refine_ls_restrained_S_all 1.382
_refine_ls_R_factor_all 0.1105
_refine_ls_R_factor_gt 0.0822
_refine_ls_shift/su_max 0.000
_refine_ls_shift/su_mean 0.000
_refine_ls_structure_factor_coef Fsqd
_refine_ls_weighting_details 'w=1/[\s^2^(Fo^2^)+(0.0564P)^2^] where P=(Fo^2^+2Fc^2^)/3'
_refine_ls_weighting_scheme calc
_refine_ls_wR_factor_gt 0.1612
_refine_ls_wR_factor_ref 0.1689
_reflns_Friedel_coverage 0.000
_reflns_number_gt 5418
_reflns_number_total 7348
_reflns_threshold_expression 'I > 2\s(I)'
_cod_data_source_file ja0c03118_si_021.cif
_cod_data_source_block wa2784
_cod_original_cell_volume 811.88(18)
_cod_database_code 4135073
_shelx_shelxl_version_number 2016/6
_shelx_space_group_comment
; 
The symmetry employed for this shelxl refinement is uniquely defined 
by the following loop, which should always be used as a source of 
symmetry information in preference to the above space-group names. 
They are only intended as comments. 
;
_shelx_estimated_absorpt_t_min 0.346
_shelx_estimated_absorpt_t_max 0.502

loop_
_space_group_symop_operation_xyz
'x, y, z'
'-x, -y, -z'

loop_
_atom_site_label
_atom_site_type_symbol
_atom_site_fract_x
_atom_site_fract_y
_atom_site_fract_z
_atom_site_U_iso_or_equiv
_atom_site_adp_type
_atom_site_occupancy
_atom_site_site_symmetry_order
_atom_site_calc_flag
_atom_site_refinement_flags_posn
_atom_site_refinement_flags_adp
_atom_site_refinement_flags_occupancy
_atom_site_disorder_assembly
_atom_site_disorder_group
Br1 Br 1.14675(15) 0.52223(12) 0.34955(9) 0.0364(3) Uani 1 1 d . . . . .
Br2 Br 0.51292(17) -0.00093(13) 0.28105(11) 0.0494(4) Uani 1 1 d . . . . .
N1 N 0.4922(12) 0.3738(9) 0.3633(7) 0.034(2) Uani 1 1 d . . . . .
H1A H 0.396900 0.415239 0.359823 0.041 Uiso 1 1 d R U . . .
H1B H 0.578387 0.398435 0.431939 0.041 Uiso 1 1 d R U . . .
C1 C 0.5489(14) 0.3767(10) 0.2591(8) 0.029(2) Uani 1 1 d . . . . .
C2 C 0.7013(13) 0.4858(10) 0.2461(7) 0.026(2) Uani 1 1 d . . . . .
C3 C 0.7496(14) 0.4850(10) 0.1402(8) 0.030(2) Uani 1 1 d . . . . .
H3 H 0.853706 0.559226 0.132082 0.036 Uiso 1 1 calc R U . . .
C4 C 0.6537(14) 0.3819(10) 0.0462(8) 0.028(2) Uani 1 1 d . . . . .
C5 C 0.5012(14) 0.2761(10) 0.0597(8) 0.030(2) Uani 1 1 d . . . . .
H5 H 0.432131 0.204246 -0.004187 0.036 Uiso 1 1 calc R U . . .
C6 C 0.4455(14) 0.2712(10) 0.1639(8) 0.030(2) Uani 1 1 d . . . . .
C7 C 0.7092(17) 0.3857(13) -0.0685(8) 0.041(3) Uani 1 1 d . . . . .
H7A H 0.632752 0.436350 -0.117292 0.061 Uiso 1 1 calc R U . . .
H7B H 0.687554 0.286467 -0.106557 0.061 Uiso 1 1 calc R U . . .
H7C H 0.843179 0.436727 -0.055916 0.061 Uiso 1 1 calc R U . . .
C11 C 0.8034(15) 0.6090(11) 0.3445(8) 0.031(2) Uani 1 1 d . . . . .
C12 C 0.9904(14) 0.6344(10) 0.3976(8) 0.030(2) Uani 1 1 d . . . . .
C13 C 1.0757(16) 0.7446(11) 0.4892(8) 0.035(2) Uani 1 1 d . . . . .
H13 H 1.205655 0.760593 0.524568 0.042 Uiso 1 1 calc R U . . .
C14 C 0.9733(16) 0.8309(11) 0.5291(9) 0.036(3) Uani 1 1 d . . . . .
H14 H 1.031120 0.905387 0.592897 0.044 Uiso 1 1 calc R U . . .
C15 C 0.7852(16) 0.8083(12) 0.4755(9) 0.038(3) Uani 1 1 d . . . . .
H15 H 0.716874 0.870173 0.503076 0.046 Uiso 1 1 calc R U . . .
C16 C 0.6934(15) 0.7021(10) 0.3855(7) 0.033(3) Uani 1 1 d . . . . .
H16 H 0.563798 0.688569 0.350596 0.039 Uiso 1 1 calc R U . . .
C21 C 0.2702(14) 0.1591(10) 0.1722(8) 0.030(2) Uani 1 1 d . . . . .
C22 C 0.2767(14) 0.0334(11) 0.2184(8) 0.033(2) Uani 1 1 d . . . . .
C23 C 0.1152(16) -0.0700(12) 0.2227(9) 0.040(3) Uani 1 1 d . . . . .
H23 H 0.123492 -0.155409 0.255166 0.047 Uiso 1 1 calc R U . . .
C24 C -0.0571(15) -0.0469(11) 0.1792(8) 0.036(2) Uani 1 1 d . . . . .
H24 H -0.169065 -0.117722 0.181018 0.043 Uiso 1 1 calc R U . . .
C25 C -0.0711(15) 0.0773(13) 0.1329(9) 0.043(3) Uani 1 1 d . . . . .
H25 H -0.191243 0.093228 0.104779 0.051 Uiso 1 1 calc R U . . .
C26 C 0.0931(15) 0.1785(11) 0.1281(9) 0.038(2) Uani 1 1 d . . . . .
H26 H 0.084274 0.262672 0.093951 0.045 Uiso 1 1 calc R U . . .

loop_
_atom_site_aniso_label
_atom_site_aniso_U_11
_atom_site_aniso_U_22
_atom_site_aniso_U_33
_atom_site_aniso_U_23
_atom_site_aniso_U_13
_atom_site_aniso_U_12
Br1 0.0336(6) 0.0458(7) 0.0341(6) 0.0089(5) 0.0126(5) 0.0140(5)
Br2 0.0379(7) 0.0412(7) 0.0677(9) 0.0137(6) 0.0031(6) 0.0132(6)
N1 0.030(5) 0.042(5) 0.029(4) 0.004(4) 0.009(4) 0.004(4)
C1 0.036(6) 0.033(5) 0.024(5) 0.013(4) 0.014(4) 0.014(5)
C2 0.028(5) 0.027(5) 0.025(5) 0.007(4) 0.009(4) 0.008(4)
C3 0.022(5) 0.028(5) 0.039(6) 0.010(4) 0.010(4) 0.000(4)
C4 0.028(5) 0.026(5) 0.030(5) 0.004(4) 0.006(4) 0.007(4)
C5 0.033(6) 0.031(5) 0.026(5) 0.001(4) 0.006(4) 0.008(5)
C6 0.028(5) 0.026(5) 0.037(6) 0.009(4) 0.008(5) 0.009(4)
C7 0.046(7) 0.054(7) 0.026(5) 0.007(5) 0.020(5) 0.008(6)
C11 0.040(6) 0.031(5) 0.024(5) 0.007(4) 0.011(5) 0.007(5)
C12 0.032(6) 0.031(5) 0.027(5) 0.009(4) 0.014(4) 0.003(5)
C13 0.039(6) 0.033(6) 0.030(5) 0.007(4) 0.006(5) 0.004(5)
C14 0.043(7) 0.030(6) 0.034(5) 0.007(4) 0.010(5) 0.003(5)
C15 0.046(7) 0.037(6) 0.038(6) 0.014(5) 0.016(5) 0.013(5)
C16 0.041(6) 0.032(5) 0.015(4) 0.007(4) 0.011(4) -0.015(5)
C21 0.031(6) 0.026(5) 0.029(5) 0.000(4) 0.011(4) -0.001(4)
C22 0.025(5) 0.039(6) 0.032(5) 0.000(4) 0.006(4) 0.003(5)
C23 0.039(6) 0.039(6) 0.036(6) 0.002(5) 0.011(5) 0.000(5)
C24 0.034(6) 0.031(6) 0.036(6) -0.005(4) 0.015(5) -0.003(5)
C25 0.023(6) 0.060(8) 0.044(6) 0.010(6) 0.007(5) 0.009(5)
C26 0.036(6) 0.034(6) 0.040(6) 0.002(5) 0.014(5) 0.001(5)

loop_
_atom_type_symbol
_atom_type_description
_atom_type_scat_dispersion_real
_atom_type_scat_dispersion_imag
_atom_type_scat_source
C C 0.0033 0.0016 'International Tables Vol C Tables 4.2.6.8 and 6.1.1.4'
H H 0.0000 0.0000 'International Tables Vol C Tables 4.2.6.8 and 6.1.1.4'
Br Br -0.2901 2.4595 'International Tables Vol C Tables 4.2.6.8 and 6.1.1.4'
N N 0.0061 0.0033 'International Tables Vol C Tables 4.2.6.8 and 6.1.1.4'

loop_
_geom_angle_atom_site_label_1
_geom_angle_atom_site_label_2
_geom_angle_atom_site_label_3
_geom_angle
_geom_angle_site_symmetry_1
_geom_angle_site_symmetry_3
_geom_angle_publ_flag
C1 N1 H1A 108.9 . . ?
C1 N1 H1B 121.1 . . ?
H1A N1 H1B 113.9 . . ?
N1 C1 C2 121.2(9) . . ?
N1 C1 C6 119.3(9) . . ?
C2 C1 C6 119.4(8) . . ?
C3 C2 C1 118.9(8) . . ?
C3 C2 C11 120.7(8) . . ?
C1 C2 C11 120.2(8) . . ?
C4 C3 C2 123.1(9) . . ?
C4 C3 H3 118.4 . . ?
C2 C3 H3 118.4 . . ?
C3 C4 C5 117.4(9) . . ?
C3 C4 C7 121.6(9) . . ?
C5 C4 C7 121.0(9) . . ?
C4 C5 C6 122.2(9) . . ?
C4 C5 H5 118.9 . . ?
C6 C5 H5 118.9 . . ?
C5 C6 C1 119.0(9) . . ?
C5 C6 C21 120.1(8) . . ?
C1 C6 C21 120.7(8) . . ?
C4 C7 H7A 109.5 . . ?
C4 C7 H7B 109.5 . . ?
H7A C7 H7B 109.5 . . ?
C4 C7 H7C 109.5 . . ?
H7A C7 H7C 109.5 . . ?
H7B C7 H7C 109.5 . . ?
C12 C11 C16 118.9(9) . . ?
C12 C11 C2 123.2(9) . . ?
C16 C11 C2 117.9(9) . . ?
C11 C12 C13 121.2(10) . . ?
C11 C12 Br1 122.3(7) . . ?
C13 C12 Br1 116.5(8) . . ?
C14 C13 C12 120.2(10) . . ?
C14 C13 H13 119.9 . . ?
C12 C13 H13 119.9 . . ?
C13 C14 C15 119.4(10) . . ?
C13 C14 H14 120.3 . . ?
C15 C14 H14 120.3 . . ?
C16 C15 C14 123.2(11) . . ?
C16 C15 H15 118.4 . . ?
C14 C15 H15 118.4 . . ?
C15 C16 C11 117.0(10) . . ?
C15 C16 H16 121.5 . . ?
C11 C16 H16 121.5 . . ?
C22 C21 C26 117.5(9) . . ?
C22 C21 C6 122.9(9) . . ?
C26 C21 C6 119.6(9) . . ?
C23 C22 C21 122.3(10) . . ?
C23 C22 Br2 117.6(8) . . ?
C21 C22 Br2 120.1(7) . . ?
C24 C23 C22 118.7(10) . . ?
C24 C23 H23 120.7 . . ?
C22 C23 H23 120.7 . . ?
C23 C24 C25 121.3(10) . . ?
C23 C24 H24 119.4 . . ?
C25 C24 H24 119.4 . . ?
C24 C25 C26 119.0(10) . . ?
C24 C25 H25 120.5 . . ?
C26 C25 H25 120.5 . . ?
C25 C26 C21 121.3(10) . . ?
C25 C26 H26 119.4 . . ?
C21 C26 H26 119.4 . . ?

loop_
_geom_bond_atom_site_label_1
_geom_bond_atom_site_label_2
_geom_bond_distance
_geom_bond_site_symmetry_2
_geom_bond_publ_flag
Br1 C12 1.905(10) . ?
Br2 C22 1.897(10) . ?
N1 C1 1.396(12) . ?
N1 H1A 0.8933 . ?
N1 H1B 0.9100 . ?
C1 C2 1.397(13) . ?
C1 C6 1.409(14) . ?
C2 C3 1.387(13) . ?
C2 C11 1.525(13) . ?
C3 C4 1.377(13) . ?
C3 H3 0.9500 . ?
C4 C5 1.383(13) . ?
C4 C7 1.513(13) . ?
C5 C6 1.394(13) . ?
C5 H5 0.9500 . ?
C6 C21 1.512(13) . ?
C7 H7A 0.9800 . ?
C7 H7B 0.9800 . ?
C7 H7C 0.9800 . ?
C11 C12 1.370(14) . ?
C11 C16 1.469(15) . ?
C12 C13 1.383(14) . ?
C13 C14 1.373(15) . ?
C13 H13 0.9500 . ?
C14 C15 1.383(15) . ?
C14 H14 0.9500 . ?
C15 C16 1.357(14) . ?
C15 H15 0.9500 . ?
C16 H16 0.9500 . ?
C21 C22 1.383(14) . ?
C21 C26 1.390(15) . ?
C22 C23 1.382(14) . ?
C23 C24 1.371(15) . ?
C23 H23 0.9500 . ?
C24 C25 1.380(15) . ?
C24 H24 0.9500 . ?
C25 C26 1.388(14) . ?
C25 H25 0.9500 . ?
C26 H26 0.9500 . ?

loop_
_geom_hbond_atom_site_label_D
_geom_hbond_atom_site_label_H
_geom_hbond_atom_site_label_A
_geom_hbond_distance_DH
_geom_hbond_distance_HA
_geom_hbond_distance_DA
_geom_hbond_angle_DHA
_geom_hbond_site_symmetry_A
N1 H1A Br1 0.89 2.33 3.227(9) 179.6 1_455
N1 H1B Br1 0.91 2.90 3.808(8) 179.8 2_766
C13 H13 Br2 0.95 3.15 3.855(10) 132.5 2_766

loop_
_geom_torsion_atom_site_label_1
_geom_torsion_atom_site_label_2
_geom_torsion_atom_site_label_3
_geom_torsion_atom_site_label_4
_geom_torsion
_geom_torsion_site_symmetry_1
_geom_torsion_site_symmetry_2
_geom_torsion_site_symmetry_3
_geom_torsion_site_symmetry_4
_geom_torsion_publ_flag
N1 C1 C2 C3 -178.8(9) . . . . ?
C6 C1 C2 C3 -1.6(14) . . . . ?
N1 C1 C2 C11 -3.0(14) . . . . ?
C6 C1 C2 C11 174.2(9) . . . . ?
C1 C2 C3 C4 0.3(15) . . . . ?
C11 C2 C3 C4 -175.5(9) . . . . ?
C2 C3 C4 C5 0.8(15) . . . . ?
C2 C3 C4 C7 179.3(10) . . . . ?
C3 C4 C5 C6 -0.6(15) . . . . ?
C7 C4 C5 C6 -179.1(10) . . . . ?
C4 C5 C6 C1 -0.7(15) . . . . ?
C4 C5 C6 C21 176.1(9) . . . . ?
N1 C1 C6 C5 179.1(9) . . . . ?
C2 C1 C6 C5 1.8(14) . . . . ?
N1 C1 C6 C21 2.4(14) . . . . ?
C2 C1 C6 C21 -174.9(9) . . . . ?
C3 C2 C11 C12 -66.3(13) . . . . ?
C1 C2 C11 C12 117.9(11) . . . . ?
C3 C2 C11 C16 115.2(10) . . . . ?
C1 C2 C11 C16 -60.5(12) . . . . ?
C16 C11 C12 C13 0.7(13) . . . . ?
C2 C11 C12 C13 -177.8(8) . . . . ?
C16 C11 C12 Br1 -178.9(6) . . . . ?
C2 C11 C12 Br1 2.6(13) . . . . ?
C11 C12 C13 C14 0.2(14) . . . . ?
Br1 C12 C13 C14 179.8(7) . . . . ?
C12 C13 C14 C15 -1.2(14) . . . . ?
C13 C14 C15 C16 1.3(15) . . . . ?
C14 C15 C16 C11 -0.4(14) . . . . ?
C12 C11 C16 C15 -0.6(13) . . . . ?
C2 C11 C16 C15 178.0(8) . . . . ?
C5 C6 C21 C22 100.6(12) . . . . ?
C1 C6 C21 C22 -82.8(12) . . . . ?
C5 C6 C21 C26 -77.0(13) . . . . ?
C1 C6 C21 C26 99.6(11) . . . . ?
C26 C21 C22 C23 -0.7(15) . . . . ?
C6 C21 C22 C23 -178.3(9) . . . . ?
C26 C21 C22 Br2 -179.7(7) . . . . ?
C6 C21 C22 Br2 2.7(13) . . . . ?
C21 C22 C23 C24 0.2(15) . . . . ?
Br2 C22 C23 C24 179.3(8) . . . . ?
C22 C23 C24 C25 -0.6(16) . . . . ?
C23 C24 C25 C26 1.6(16) . . . . ?
C24 C25 C26 C21 -2.1(16) . . . . ?
C22 C21 C26 C25 1.6(15) . . . . ?
C6 C21 C26 C25 179.3(9) . . . . ?
